data_4110403
loop_
_publ_author_name
'Adam M. Johns'
'Masaru Utsunomiya'
'Christopher D. Incarvito'
'John F. Hartwig'

_publ_contact_author
;
     Prof. John F. Hartwig
     Department of Chemistry
     Yale University
     225 Prospect St
     PO Box 208107
     New Haven, CT 06520-8107
     USA
;
_publ_contact_author_email john.hartwig@yale.edu
_publ_contact_author_fax '+203 432 6144'
_publ_contact_author_phone '+203 432 3917'
_publ_section_title
;
 A Highly Active Palladium Catalyst for Intermolecular Hydroamination.
 Factors that Control Reactivity and Additions of Functionalized Anilines
 to Dienes and Vinylarenes
;
_journal_name_full 'Journal of the American Chemical Society'
_journal_page_first 1828
_journal_page_last 1839
_journal_paper_doi 10.1021/ja056003z
_journal_volume 128
_journal_year 2006
_chemical_formula_sum 'C40 H39 Cl7 Fe P2 Pd'
_chemical_formula_weight 992.05
_chemical_name_systematic
; 
 ? 
;
_space_group_IT_number 14
_symmetry_cell_setting monoclinic
_symmetry_space_group_name_Hall '-P 2yn'
_symmetry_space_group_name_H-M 'P 1 21/n 1'
_atom_sites_solution_hydrogens geom
_atom_sites_solution_primary direct
_atom_sites_solution_secondary difmap
_audit_creation_method SHELXL-97
_cell_angle_alpha 90.00
_cell_angle_beta 96.19(3)
_cell_angle_gamma 90.00
_cell_formula_units_Z 4
_cell_length_a 9.5147(19)
_cell_length_b 22.092(4)
_cell_length_c 19.067(4)
_cell_measurement_temperature 173(2)
_cell_volume 3984.5(14)
_computing_cell_refinement Denzo
_computing_data_collection 'Nonius Collect'
_computing_data_reduction Denzo
_computing_molecular_graphics XP
_computing_publication_material XCIF
_computing_structure_refinement 'SHELXL-97 (Sheldrick, 1997)'
_computing_structure_solution 'SHELXS-97 (Sheldrick, 1990)'
_diffrn_ambient_temperature 173(2)
_diffrn_measured_fraction_theta_full 0.995
_diffrn_measured_fraction_theta_max 0.995
_diffrn_measurement_device_type 'Nonius KappaCCD'
_diffrn_measurement_method '\w scans'
_diffrn_radiation_monochromator graphite
_diffrn_radiation_source 'fine-focus sealed tube'
_diffrn_radiation_type MoK\a
_diffrn_radiation_wavelength 0.71073
_diffrn_reflns_av_R_equivalents 0.0395
_diffrn_reflns_av_sigmaI/netI 0.0756
_diffrn_reflns_limit_h_max 12
_diffrn_reflns_limit_h_min -12
_diffrn_reflns_limit_k_max 29
_diffrn_reflns_limit_k_min -26
_diffrn_reflns_limit_l_max 25
_diffrn_reflns_limit_l_min -25
_diffrn_reflns_number 17456
_diffrn_reflns_theta_full 28.25
_diffrn_reflns_theta_max 28.25
_diffrn_reflns_theta_min 2.15
_exptl_absorpt_coefficient_mu 1.395
_exptl_absorpt_correction_T_max 0.8966
_exptl_absorpt_correction_T_min 0.7217
_exptl_absorpt_correction_type none
_exptl_crystal_colour orange
_exptl_crystal_density_diffrn 1.654
_exptl_crystal_description blade
_exptl_crystal_F_000 2000
_exptl_crystal_size_max 0.25
_exptl_crystal_size_mid 0.08
_exptl_crystal_size_min 0.08
_refine_diff_density_max 0.619
_refine_diff_density_min -0.849
_refine_diff_density_rms 0.097
_refine_ls_extinction_method none
_refine_ls_goodness_of_fit_ref 1.009
_refine_ls_hydrogen_treatment constr
_refine_ls_matrix_type full
_refine_ls_number_parameters 408
_refine_ls_number_reflns 9801
_refine_ls_number_restraints 0
_refine_ls_restrained_S_all 1.009
_refine_ls_R_factor_all 0.0745
_refine_ls_R_factor_gt 0.0448
_refine_ls_shift/su_max 0.013
_refine_ls_shift/su_mean 0.002
_refine_ls_structure_factor_coef Fsqd
_refine_ls_weighting_details 'calc w=1/[\s^2^(Fo^2^)+(0.0572P)^2^+0.0000P] where P=(Fo^2^+2Fc^2^)/3'
_refine_ls_weighting_scheme calc
_refine_ls_wR_factor_gt 0.1077
_refine_ls_wR_factor_ref 0.1143
_reflns_number_gt 6648
_reflns_number_total 9801
_reflns_threshold_expression >2sigma(I)
_cod_data_source_file ja056003zsi20050831_105040.cif
_cod_data_source_block aj06
_cod_database_code 4110403

loop_
_symmetry_equiv_pos_as_xyz
'x, y, z'
'-x+1/2, y+1/2, -z+1/2'
'-x, -y, -z'
'x-1/2, -y-1/2, z-1/2'

loop_
_atom_site_label
_atom_site_type_symbol
_atom_site_fract_x
_atom_site_fract_y
_atom_site_fract_z
_atom_site_U_iso_or_equiv
_atom_site_adp_type
_atom_site_occupancy
_atom_site_symmetry_multiplicity
_atom_site_calc_flag
_atom_site_refinement_flags
Pd1 Pd 0.73223(2) 0.205583(11) 0.433462(13) 0.02369(8) Uani 1 1 d .
Fe1 Fe 0.35115(4) 0.10779(2) 0.45382(2) 0.02066(11) Uani 1 1 d .
Cl1 Cl 0.81227(8) 0.08160(4) 0.36553(5) 0.0359(2) Uani 1 1 d .
P1 P 0.52204(8) 0.21189(4) 0.36177(5) 0.02297(18) Uani 1 1 d .
P2 P 0.65237(8) 0.17629(4) 0.53857(4) 0.02198(18) Uani 1 1 d .
C1 C 0.4041(3) 0.14874(14) 0.36451(16) 0.0224(7) Uani 1 1 d .
C2 C 0.4442(3) 0.08662(15) 0.36534(16) 0.0248(7) Uani 1 1 d .
H2A H 0.5424 0.0708 0.3642 0.030 Uiso 1 1 calc R
C3 C 0.3190(3) 0.05076(15) 0.36741(16) 0.0247(7) Uani 1 1 d .
H3A H 0.3150 0.0056 0.3690 0.030 Uiso 1 1 calc R
C4 C 0.2011(3) 0.09099(15) 0.36909(16) 0.0249(7) Uani 1 1 d .
H4A H 0.1006 0.0788 0.3719 0.030 Uiso 1 1 calc R
C5 C 0.2522(3) 0.15073(15) 0.36654(17) 0.0244(7) Uani 1 1 d .
H5A H 0.1937 0.1883 0.3670 0.029 Uiso 1 1 calc R
C6 C 0.4840(3) 0.13756(14) 0.53892(16) 0.0225(7) Uani 1 1 d .
C7 C 0.4688(3) 0.07319(15) 0.54146(16) 0.0253(7) Uani 1 1 d .
H7A H 0.5470 0.0429 0.5413 0.030 Uiso 1 1 calc R
C8 C 0.3234(3) 0.05965(16) 0.54366(17) 0.0279(7) Uani 1 1 d .
H8A H 0.2814 0.0182 0.5453 0.034 Uiso 1 1 calc R
C9 C 0.2482(3) 0.11486(16) 0.54225(17) 0.0295(8) Uani 1 1 d .
H9A H 0.1437 0.1192 0.5430 0.035 Uiso 1 1 calc R
C10 C 0.3458(3) 0.16314(15) 0.53832(17) 0.0252(7) Uani 1 1 d .
H10A H 0.3224 0.2073 0.5367 0.030 Uiso 1 1 calc R
C11 C 0.5511(3) 0.21613(15) 0.26853(18) 0.0263(7) Uani 1 1 d .
C12 C 0.5827(4) 0.16346(17) 0.23435(19) 0.0352(9) Uani 1 1 d .
H12A H 0.5760 0.1256 0.2573 0.042 Uiso 1 1 calc R
C13 C 0.6243(4) 0.16543(19) 0.16640(19) 0.0417(10) Uani 1 1 d .
H13A H 0.6452 0.1291 0.1430 0.050 Uiso 1 1 calc R
C14 C 0.6346(4) 0.22040(19) 0.1337(2) 0.0409(10) Uani 1 1 d .
H14A H 0.6641 0.2220 0.0877 0.049 Uiso 1 1 calc R
C15 C 0.6028(4) 0.27292(19) 0.1669(2) 0.0392(9) Uani 1 1 d .
H15A H 0.6090 0.3107 0.1436 0.047 Uiso 1 1 calc R
C16 C 0.5618(4) 0.27096(17) 0.23424(18) 0.0341(8) Uani 1 1 d .
H16A H 0.5408 0.3075 0.2572 0.041 Uiso 1 1 calc R
C17 C 0.4112(3) 0.27670(15) 0.37769(18) 0.0280(7) Uani 1 1 d .
C18 C 0.2927(3) 0.29157(16) 0.3309(2) 0.0345(8) Uani 1 1 d .
H18A H 0.2722 0.2697 0.2881 0.041 Uiso 1 1 calc R
C19 C 0.2050(4) 0.33875(18) 0.3476(2) 0.0450(10) Uani 1 1 d .
H19A H 0.1247 0.3490 0.3159 0.054 Uiso 1 1 calc R
C20 C 0.2330(5) 0.3707(2) 0.4094(2) 0.0552(12) Uani 1 1 d .
H20A H 0.1720 0.4025 0.4205 0.066 Uiso 1 1 calc R
C21 C 0.3504(5) 0.3560(2) 0.4553(3) 0.0610(13) Uani 1 1 d .
H21A H 0.3709 0.3783 0.4978 0.073 Uiso 1 1 calc R
C22 C 0.4385(4) 0.30912(17) 0.4401(2) 0.0402(9) Uani 1 1 d .
H22A H 0.5180 0.2990 0.4725 0.048 Uiso 1 1 calc R
C23 C 0.7714(3) 0.12476(14) 0.59160(17) 0.0245(7) Uani 1 1 d .
C24 C 0.7808(4) 0.12346(16) 0.66481(18) 0.0334(8) Uani 1 1 d .
H24A H 0.7225 0.1497 0.6886 0.040 Uiso 1 1 calc R
C25 C 0.8726(4) 0.08519(16) 0.7036(2) 0.0391(9) Uani 1 1 d .
H25A H 0.8774 0.0852 0.7536 0.047 Uiso 1 1 calc R
C26 C 0.9573(3) 0.04690(16) 0.6703(2) 0.0377(9) Uani 1 1 d .
H26A H 1.0219 0.0209 0.6972 0.045 Uiso 1 1 calc R
C27 C 0.9485(3) 0.04631(16) 0.5977(2) 0.0352(9) Uani 1 1 d .
H27A H 1.0060 0.0192 0.5747 0.042 Uiso 1 1 calc R
C28 C 0.8563(3) 0.08495(15) 0.55761(19) 0.0295(8) Uani 1 1 d .
H28A H 0.8511 0.0843 0.5076 0.035 Uiso 1 1 calc R
C29 C 0.6386(3) 0.24109(15) 0.59730(16) 0.0260(7) Uani 1 1 d .
C30 C 0.7325(4) 0.28927(16) 0.5936(2) 0.0362(9) Uani 1 1 d .
H30A H 0.7999 0.2879 0.5603 0.043 Uiso 1 1 calc R
C31 C 0.7293(4) 0.33860(17) 0.6371(2) 0.0462(10) Uani 1 1 d .
H31A H 0.7952 0.3705 0.6342 0.055 Uiso 1 1 calc R
C32 C 0.6301(4) 0.34215(18) 0.6855(2) 0.0457(10) Uani 1 1 d .
H32A H 0.6270 0.3765 0.7153 0.055 Uiso 1 1 calc R
C33 C 0.5367(4) 0.29524(18) 0.6894(2) 0.0441(10) Uani 1 1 d .
H33A H 0.4683 0.2976 0.7221 0.053 Uiso 1 1 calc R
C34 C 0.5398(4) 0.24440(17) 0.64676(18) 0.0344(8) Uani 1 1 d .
H34A H 0.4755 0.2121 0.6510 0.041 Uiso 1 1 calc R
C35 C 0.8625(3) 0.24056(18) 0.35533(19) 0.0366(9) Uani 1 1 d .
H35A H 0.9104 0.2101 0.3281 0.044 Uiso 1 1 calc R
H35B H 0.8233 0.2751 0.3264 0.044 Uiso 1 1 calc R
C36 C 0.9271(3) 0.25426(18) 0.4218(2) 0.0355(9) Uani 1 1 d .
H36A H 0.9376 0.2974 0.4373 0.043 Uiso 1 1 calc R
C37 C 0.9566(3) 0.20756(16) 0.4707(2) 0.0327(8) Uani 1 1 d .
H37A H 0.9819 0.2199 0.5203 0.039 Uiso 1 1 calc R
H37B H 1.0143 0.1736 0.4557 0.039 Uiso 1 1 calc R
C38 C 0.5917(5) -0.03590(19) 0.2735(2) 0.0599(12) Uani 1 1 d .
H38B H 0.5302 -0.0396 0.3120 0.072 Uiso 1 1 calc R
H38A H 0.6686 -0.0072 0.2891 0.072 Uiso 1 1 calc R
Cl2 Cl 0.49269(17) -0.00681(6) 0.19875(8) 0.0874(4) Uani 1 1 d .
Cl3 Cl 0.66507(13) -0.10644(5) 0.25869(7) 0.0695(3) Uani 1 1 d .

loop_
_atom_site_aniso_label
_atom_site_aniso_U_11
_atom_site_aniso_U_22
_atom_site_aniso_U_33
_atom_site_aniso_U_23
_atom_site_aniso_U_13
_atom_site_aniso_U_12
Pd1 0.01802(13) 0.03128(15) 0.02178(14) 0.00314(11) 0.00224(9) -0.00279(10)
Fe1 0.0167(2) 0.0256(2) 0.0197(2) 0.00331(19) 0.00200(17) 0.00012(17)
Cl1 0.0240(4) 0.0382(5) 0.0448(6) 0.0009(4) 0.0007(4) 0.0029(4)
P1 0.0197(4) 0.0267(4) 0.0222(4) 0.0044(4) 0.0011(3) -0.0013(3)
P2 0.0201(4) 0.0259(4) 0.0200(4) 0.0011(4) 0.0029(3) -0.0002(3)
C1 0.0183(15) 0.0281(17) 0.0206(17) 0.0060(13) 0.0012(13) -0.0005(12)
C2 0.0246(16) 0.0316(18) 0.0186(17) 0.0007(14) 0.0048(13) 0.0009(13)
C3 0.0234(16) 0.0269(17) 0.0227(18) -0.0024(14) -0.0022(13) -0.0015(13)
C4 0.0194(15) 0.0344(19) 0.0202(17) 0.0047(14) -0.0012(13) -0.0035(13)
C5 0.0184(16) 0.0307(18) 0.0236(18) 0.0044(14) 0.0000(13) 0.0030(13)
C6 0.0206(16) 0.0263(17) 0.0196(17) -0.0002(13) -0.0014(13) -0.0006(13)
C7 0.0214(16) 0.0297(18) 0.0242(18) 0.0054(14) -0.0005(13) 0.0020(13)
C8 0.0265(17) 0.0326(19) 0.0245(18) 0.0086(15) 0.0014(14) -0.0055(14)
C9 0.0252(17) 0.043(2) 0.0216(17) 0.0026(16) 0.0085(14) -0.0016(15)
C10 0.0205(16) 0.0320(18) 0.0236(18) -0.0016(14) 0.0040(13) 0.0041(13)
C11 0.0199(16) 0.0348(19) 0.0240(18) 0.0043(15) 0.0019(13) -0.0034(13)
C12 0.039(2) 0.036(2) 0.032(2) 0.0100(17) 0.0109(17) 0.0011(16)
C13 0.047(2) 0.053(3) 0.027(2) 0.0065(18) 0.0135(17) 0.0076(18)
C14 0.034(2) 0.066(3) 0.023(2) 0.0139(19) 0.0082(16) -0.0025(18)
C15 0.039(2) 0.047(2) 0.032(2) 0.0182(19) 0.0043(17) -0.0077(17)
C16 0.037(2) 0.036(2) 0.029(2) 0.0087(16) 0.0021(16) -0.0051(16)
C17 0.0254(17) 0.0246(17) 0.034(2) 0.0064(15) 0.0018(15) -0.0010(13)
C18 0.0299(18) 0.034(2) 0.039(2) 0.0126(17) 0.0015(16) 0.0006(15)
C19 0.034(2) 0.044(2) 0.058(3) 0.019(2) 0.0090(19) 0.0120(17)
C20 0.059(3) 0.050(3) 0.059(3) 0.004(2) 0.015(2) 0.025(2)
C21 0.073(3) 0.050(3) 0.058(3) -0.015(2) 0.000(3) 0.018(2)
C22 0.047(2) 0.038(2) 0.033(2) -0.0017(17) -0.0068(17) 0.0102(17)
C23 0.0154(15) 0.0273(17) 0.0303(18) 0.0016(15) 0.0006(13) -0.0025(12)
C24 0.038(2) 0.034(2) 0.027(2) -0.0012(16) -0.0043(15) 0.0073(15)
C25 0.049(2) 0.036(2) 0.028(2) 0.0003(17) -0.0135(17) -0.0012(17)
C26 0.0257(18) 0.030(2) 0.053(3) 0.0060(18) -0.0130(17) -0.0002(15)
C27 0.0214(17) 0.031(2) 0.054(3) 0.0054(18) 0.0097(16) -0.0021(14)
C28 0.0265(17) 0.0304(19) 0.033(2) 0.0021(16) 0.0075(15) -0.0016(14)
C29 0.0287(17) 0.0297(18) 0.0184(17) -0.0001(14) -0.0030(13) 0.0013(14)
C30 0.0326(19) 0.040(2) 0.036(2) -0.0040(17) 0.0066(16) -0.0041(16)
C31 0.052(3) 0.033(2) 0.053(3) -0.0126(19) 0.001(2) -0.0070(18)
C32 0.064(3) 0.035(2) 0.036(2) -0.0127(18) -0.002(2) 0.0047(19)
C33 0.050(2) 0.054(3) 0.030(2) -0.0083(19) 0.0112(18) 0.012(2)
C34 0.038(2) 0.041(2) 0.0243(19) -0.0042(17) 0.0037(16) 0.0002(16)
C35 0.0202(17) 0.054(2) 0.038(2) 0.0106(19) 0.0143(16) -0.0085(16)
C36 0.0178(17) 0.046(2) 0.043(2) 0.0009(19) 0.0060(15) -0.0115(15)
C37 0.0137(16) 0.047(2) 0.037(2) 0.0001(18) 0.0025(14) -0.0028(14)
C38 0.073(3) 0.052(3) 0.051(3) -0.016(2) -0.008(2) 0.000(2)
Cl2 0.1219(12) 0.0588(8) 0.0734(10) -0.0054(7) -0.0259(8) 0.0131(8)
Cl3 0.0746(8) 0.0518(7) 0.0791(9) -0.0128(6) -0.0053(7) 0.0083(6)

loop_
_atom_type_symbol
_atom_type_description
_atom_type_scat_dispersion_real
_atom_type_scat_dispersion_imag
_atom_type_scat_source
C C 0.0033 0.0016 'International Tables Vol C Tables 4.2.6.8 and 6.1.1.4'
H H 0.0000 0.0000 'International Tables Vol C Tables 4.2.6.8 and 6.1.1.4'
P P 0.1023 0.0942 'International Tables Vol C Tables 4.2.6.8 and 6.1.1.4'
Cl Cl 0.1484 0.1585 'International Tables Vol C Tables 4.2.6.8 and 6.1.1.4'
Fe Fe 0.3463 0.8444 'International Tables Vol C Tables 4.2.6.8 and 6.1.1.4'
Pd Pd -0.9988 1.0072 'International Tables Vol C Tables 4.2.6.8 and 6.1.1.4'

loop_
_geom_angle_atom_site_label_1
_geom_angle_atom_site_label_2
_geom_angle_atom_site_label_3
_geom_angle
C36 Pd1 C37 37.48(13)
C36 Pd1 C35 36.97(13)
C37 Pd1 C35 66.76(13)
C36 Pd1 P1 127.21(10)
C37 Pd1 P1 162.05(10)
C35 Pd1 P1 95.42(10)
C36 Pd1 P2 126.21(10)
C37 Pd1 P2 97.22(10)
C35 Pd1 P2 163.00(10)
P1 Pd1 P2 100.73(4)
C10 Fe1 C1 115.19(13)
C10 Fe1 C2 147.63(13)
C1 Fe1 C2 40.85(12)
C10 Fe1 C9 40.86(13)
C1 Fe1 C9 146.93(13)
C2 Fe1 C9 170.87(14)
C10 Fe1 C5 108.47(13)
C1 Fe1 C5 41.52(11)
C2 Fe1 C5 68.80(13)
C9 Fe1 C5 114.46(13)
C10 Fe1 C6 41.01(11)
C1 Fe1 C6 109.34(12)
C2 Fe1 C6 116.15(12)
C9 Fe1 C6 68.49(13)
C5 Fe1 C6 132.95(13)
C10 Fe1 C7 68.68(13)
C1 Fe1 C7 132.99(12)
C2 Fe1 C7 109.85(13)
C9 Fe1 C7 68.02(13)
C5 Fe1 C7 172.86(12)
C6 Fe1 C7 40.74(12)
C10 Fe1 C8 68.51(14)
C1 Fe1 C8 172.00(13)
C2 Fe1 C8 132.49(14)
C9 Fe1 C8 40.28(13)
C5 Fe1 C8 145.54(12)
C6 Fe1 C8 68.37(13)
C7 Fe1 C8 40.43(12)
C10 Fe1 C3 170.09(12)
C1 Fe1 C3 68.53(13)
C2 Fe1 C3 40.84(12)
C9 Fe1 C3 131.27(13)
C5 Fe1 C3 67.71(13)
C6 Fe1 C3 148.08(12)
C7 Fe1 C3 116.19(13)
C8 Fe1 C3 109.07(13)
C10 Fe1 C4 130.84(13)
C1 Fe1 C4 68.87(12)
C2 Fe1 C4 68.80(13)
C9 Fe1 C4 107.80(13)
C5 Fe1 C4 39.95(12)
C6 Fe1 C4 170.83(13)
C7 Fe1 C4 146.79(13)
C8 Fe1 C4 114.66(13)
C3 Fe1 C4 40.51(12)
C1 P1 C17 103.35(15)
C1 P1 C11 103.20(15)
C17 P1 C11 105.80(15)
C1 P1 Pd1 116.21(10)
C17 P1 Pd1 115.46(12)
C11 P1 Pd1 111.54(11)
C6 P2 C23 101.42(14)
C6 P2 C29 104.18(15)
C23 P2 C29 103.24(15)
C6 P2 Pd1 120.50(11)
C23 P2 Pd1 114.29(10)
C29 P2 Pd1 111.30(11)
C2 C1 C5 107.2(3)
C2 C1 P1 125.6(2)
C5 C1 P1 127.2(2)
C2 C1 Fe1 69.72(17)
C5 C1 Fe1 69.80(17)
P1 C1 Fe1 125.50(17)
C1 C2 C3 108.0(3)
C1 C2 Fe1 69.44(17)
C3 C2 Fe1 70.63(17)
C4 C3 C2 108.2(3)
C4 C3 Fe1 69.76(18)
C2 C3 Fe1 68.53(18)
C5 C4 C3 107.8(3)
C5 C4 Fe1 69.38(18)
C3 C4 Fe1 69.73(17)
C4 C5 C1 108.7(3)
C4 C5 Fe1 70.67(18)
C1 C5 Fe1 68.68(17)
C10 C6 C7 107.3(3)
C10 C6 P2 128.6(2)
C7 C6 P2 124.1(2)
C10 C6 Fe1 68.48(18)
C7 C6 Fe1 69.68(17)
P2 C6 Fe1 128.00(17)
C8 C7 C6 108.2(3)
C8 C7 Fe1 69.84(18)
C6 C7 Fe1 69.58(17)
C9 C8 C7 108.1(3)
C9 C8 Fe1 69.40(18)
C7 C8 Fe1 69.74(18)
C8 C9 C10 108.4(3)
C8 C9 Fe1 70.31(18)
C10 C9 Fe1 68.89(18)
C9 C10 C6 108.0(3)
C9 C10 Fe1 70.24(19)
C6 C10 Fe1 70.51(18)
C12 C11 C16 118.9(3)
C12 C11 P1 118.6(3)
C16 C11 P1 122.0(3)
C11 C12 C13 120.6(3)
C14 C13 C12 119.3(4)
C15 C14 C13 120.6(3)
C14 C15 C16 120.0(3)
C15 C16 C11 120.5(4)
C22 C17 C18 119.3(3)
C22 C17 P1 119.3(3)
C18 C17 P1 121.2(3)
C19 C18 C17 119.3(4)
C20 C19 C18 121.0(4)
C19 C20 C21 119.4(4)
C22 C21 C20 120.6(4)
C21 C22 C17 120.3(4)
C24 C23 C28 118.3(3)
C24 C23 P2 122.5(2)
C28 C23 P2 119.2(3)
C25 C24 C23 121.5(3)
C26 C25 C24 120.1(3)
C25 C26 C27 119.7(3)
C26 C27 C28 120.8(3)
C27 C28 C23 119.5(3)
C30 C29 C34 118.2(3)
C30 C29 P2 118.5(3)
C34 C29 P2 123.3(3)
C31 C30 C29 121.2(4)
C30 C31 C32 120.5(4)
C33 C32 C31 118.9(4)
C32 C33 C34 121.6(4)
C33 C34 C29 119.6(3)
C36 C35 Pd1 71.35(19)
C35 C36 C37 119.2(4)
C35 C36 Pd1 71.69(19)
C37 C36 Pd1 71.31(18)
C36 C37 Pd1 71.21(19)
Cl2 C38 Cl3 112.8(2)

loop_
_geom_bond_atom_site_label_1
_geom_bond_atom_site_label_2
_geom_bond_distance
Pd1 C36 2.175(3)
Pd1 C37 2.177(3)
Pd1 C35 2.180(3)
Pd1 P1 2.3017(11)
Pd1 P2 2.3109(10)
Fe1 C10 2.028(3)
Fe1 C1 2.039(3)
Fe1 C2 2.042(3)
Fe1 C9 2.045(3)
Fe1 C5 2.054(3)
Fe1 C6 2.055(3)
Fe1 C7 2.056(3)
Fe1 C8 2.057(3)
Fe1 C3 2.071(3)
Fe1 C4 2.071(3)
P1 C1 1.795(3)
P1 C17 1.823(3)
P1 C11 1.831(3)
P2 C6 1.817(3)
P2 C23 1.831(3)
P2 C29 1.831(3)
C1 C2 1.424(4)
C1 C5 1.451(4)
C2 C3 1.435(4)
C3 C4 1.434(4)
C4 C5 1.409(4)
C6 C10 1.430(4)
C6 C7 1.431(4)
C7 C8 1.421(4)
C8 C9 1.413(5)
C9 C10 1.422(4)
C11 C12 1.382(5)
C11 C16 1.385(5)
C12 C13 1.396(5)
C13 C14 1.373(5)
C14 C15 1.370(5)
C15 C16 1.383(5)
C17 C22 1.389(5)
C17 C18 1.400(5)
C18 C19 1.393(5)
C19 C20 1.374(6)
C20 C21 1.382(6)
C21 C22 1.382(5)
C23 C24 1.389(5)
C23 C28 1.400(4)
C24 C25 1.373(5)
C25 C26 1.371(5)
C26 C27 1.377(5)
C27 C28 1.392(5)
C29 C30 1.396(5)
C29 C34 1.403(4)
C30 C31 1.372(5)
C31 C32 1.391(5)
C32 C33 1.372(5)
C33 C34 1.389(5)
C35 C36 1.381(5)
C36 C37 1.398(5)
C38 Cl2 1.744(5)
C38 Cl3 1.743(4)
